data_7217276
loop_
_publ_author_name
'Suman, Kumari'
'Baig, Fayaz'
'Kant, Rajani'
'Gupta, Vivek'
'Mandal, Sanjay'
'Sarkar, Madhushree'

_publ_section_title
;
 Is Metal Metathesis a Framework-Templating Strategy to Synthesize
 Coordination Polymers? Transmetallation Studies involving Flexible
 ligands
;
_journal_name_full 'RSC Advances'
_journal_paper_doi 10.1039/C4RA04166F
_journal_year 2014
_chemical_formula_moiety 'C32 H40 Cu N8 O6, 2(Cl O4), 2(H2 O)'
_chemical_formula_sum 'C32 H44 Cd Cl2 N8 O16'
_chemical_formula_weight 980.05
_chemical_name_systematic
;
catena-poly[diaquabis-\m-{N, N-bis(3-pyridyl)butanediamido}cadmium(II)
 perchlorate dihydrate]  
;
_space_group_IT_number 2
_symmetry_cell_setting triclinic
_symmetry_space_group_name_Hall '-P 1'
_symmetry_space_group_name_H-M 'P -1'
_atom_sites_solution_hydrogens geom
_atom_sites_solution_primary direct
_atom_sites_solution_secondary difmap
_audit_creation_method SHELXL-97
_cell_angle_alpha 106.099(2)
_cell_angle_beta 90.817(2)
_cell_angle_gamma 93.146(2)
_cell_formula_units_Z 1
_cell_length_a 9.0727(2)
_cell_length_b 9.0760(2)
_cell_length_c 15.3648(3)
_cell_measurement_reflns_used 11214
_cell_measurement_temperature 296(2)
_cell_measurement_theta_max 29.0248
_cell_measurement_theta_min 3.5011
_cell_volume 1213.18(5)
_computing_cell_refinement 'CrysAlisPro (Oxford Diffraction,2010)'
_computing_data_collection 'CrysAlisPro (Oxford Diffraction,2010)'
_computing_data_reduction 'CrysAlisPro (Oxford Diffraction,2010)'
_computing_molecular_graphics 'ORTEP3 (Farrugia, 1997)'
_computing_publication_material PLATON(Spek,2009)
_computing_structure_refinement 'SHELXL-97 (Sheldrick, 2008)'
_computing_structure_solution 'SHELXS-97 (Sheldrick, 2008)'
_diffrn_ambient_temperature 296(2)
_diffrn_detector_area_resol_mean 16.1049
_diffrn_measured_fraction_theta_full 0.997
_diffrn_measured_fraction_theta_max 0.997
_diffrn_measurement_device_type 'Xcalibur, Sapphire3'
_diffrn_measurement_method 'omega scans'
_diffrn_radiation_monochromator graphite
_diffrn_radiation_source 'fine-focus sealed tube'
_diffrn_radiation_type MoK\a
_diffrn_radiation_wavelength 0.71073
_diffrn_reflns_av_R_equivalents 0.0411
_diffrn_reflns_av_unetI/netI 0.0358
_diffrn_reflns_limit_h_max 10
_diffrn_reflns_limit_h_min -11
_diffrn_reflns_limit_k_max 11
_diffrn_reflns_limit_k_min -11
_diffrn_reflns_limit_l_max 18
_diffrn_reflns_limit_l_min -18
_diffrn_reflns_number 19787
_diffrn_reflns_theta_full 25.00
_diffrn_reflns_theta_max 25.00
_diffrn_reflns_theta_min 3.51
_diffrn_standards_decay_% 0
_diffrn_standards_interval_count 0
_diffrn_standards_interval_time 0
_diffrn_standards_number 0
_exptl_absorpt_coefficient_mu 0.627
_exptl_absorpt_correction_T_max 1.00000
_exptl_absorpt_correction_T_min 0.97793
_exptl_absorpt_correction_type multi-scan
_exptl_absorpt_process_details
;
CrysAlisPro, Oxford Diffraction Ltd.,
Version 1.171.34.40 (release 27-08-2010 CrysAlis171 .NET)
(compiled Aug 27 2010,11:50:40)
Empirical absorption correction using spherical harmonics,
 implemented in SCALE3 ABSPACK scaling algorithm.
;
_exptl_crystal_colour white
_exptl_crystal_density_diffrn 1.341
_exptl_crystal_density_method 'not measured'
_exptl_crystal_description plate
_exptl_crystal_F_000 502
_exptl_crystal_size_max 0.32
_exptl_crystal_size_mid 0.23
_exptl_crystal_size_min 0.19
_refine_diff_density_max 0.969
_refine_diff_density_min -1.010
_refine_ls_extinction_method none
_refine_ls_goodness_of_fit_ref 1.023
_refine_ls_hydrogen_treatment mixed
_refine_ls_matrix_type full
_refine_ls_number_parameters 255
_refine_ls_number_reflns 4260
_refine_ls_number_restraints 0
_refine_ls_restrained_S_all 1.023
_refine_ls_R_factor_all 0.0629
_refine_ls_R_factor_gt 0.0595
_refine_ls_shift/su_max 0.034
_refine_ls_shift/su_mean 0.001
_refine_ls_structure_factor_coef Fsqd
_refine_ls_weighting_details 'calc w=1/[\s^2^(Fo^2^)+(0.1115P)^2^+0.3356P] where P=(Fo^2^+2Fc^2^)/3'
_refine_ls_weighting_scheme calc
_refine_ls_wR_factor_gt 0.1679
_refine_ls_wR_factor_ref 0.1728
_reflns_number_gt 3982
_reflns_number_total 4260
_reflns_threshold_expression >2sigma(I)
_cod_data_source_file c4ra04166f2.cif
_cod_data_source_block CP-4-Cd
_cod_original_cell_volume 1213.17(4)
_cod_database_code 7217276

loop_
_symmetry_equiv_pos_as_xyz
'x, y, z'
'-x, -y, -z'

loop_
_atom_site_type_symbol
_atom_site_label
_atom_site_fract_x
_atom_site_fract_y
_atom_site_fract_z
_atom_site_U_iso_or_equiv
_atom_site_adp_type
_atom_site_calc_flag
_atom_site_refinement_flags
_atom_site_occupancy
C C1 0.6175(6) 0.8336(6) 0.9833(3) 0.0429(11) Uani d . 1
H H1 0.5799 0.8609 1.0412 0.052 Uiso calc R 1
C C2 0.6928(7) 0.9448(6) 0.9531(4) 0.0518(13) Uani d . 1
H H2 0.7053 1.0451 0.9901 0.062 Uiso calc R 1
C C3 0.7496(6) 0.9059(6) 0.8673(4) 0.0481(12) Uani d . 1
H H3 0.8029 0.9786 0.8461 0.058 Uiso calc R 1
C C4 0.7255(5) 0.7579(5) 0.8144(3) 0.0369(10) Uani d . 1
C C5 0.6490(5) 0.6535(5) 0.8500(3) 0.0367(10) Uani d . 1
H H5 0.6334 0.5529 0.8139 0.044 Uiso calc R 1
C C6 0.8087(6) 0.7872(6) 0.6671(4) 0.0467(12) Uani d . 1
C C7 0.8759(7) 0.6951(6) 0.5807(4) 0.0544(14) Uani d . 1
H H7A 0.9708 0.6626 0.5956 0.065 Uiso calc R 1
H H7B 0.8124 0.6034 0.5544 0.065 Uiso calc R 1
C C8 0.8970(10) 0.7839(7) 0.5112(5) 0.081(2) Uani d . 1
H H8A 0.8017 0.8151 0.4958 0.097 Uiso calc R 1
H H8B 0.9591 0.8763 0.538 0.097 Uiso calc R 1
C C9 0.9658(7) 0.6937(6) 0.4255(4) 0.0532(13) Uani d . 1
H H9A 1.065 0.6707 0.4396 0.064 Uiso calc R 1
H H9B 0.9087 0.5971 0.401 0.064 Uiso calc R 1
C C10 0.9724(9) 0.7808(7) 0.3552(5) 0.077(2) Uani d . 1
H H10A 0.8726 0.8008 0.3403 0.092 Uiso calc R 1
H H10B 1.0256 0.8793 0.3812 0.092 Uiso calc R 1
C C11 1.0449(6) 0.7001(5) 0.2691(4) 0.0452(12) Uani d . 1
C C12 1.0742(5) 0.7100(5) 0.1115(3) 0.0375(10) Uani d . 1
C C13 0.9950(6) 0.7261(6) 0.0376(4) 0.0499(12) Uani d . 1
H H13 0.9021 0.7656 0.0444 0.06 Uiso calc R 1
C C14 1.0575(6) 0.6817(7) -0.0476(4) 0.0552(14) Uani d . 1
H H14 1.0067 0.6906 -0.0987 0.066 Uiso calc R 1
C C15 0.1939(6) 0.6253(6) 0.9455(3) 0.0445(11) Uani d . 1
H H15 0.2346 0.5948 0.8885 0.053 Uiso calc R 1
C C16 0.2133(5) 0.6566(6) 1.0982(3) 0.0391(10) Uani d . 1
H H16 0.2694 0.6515 1.1483 0.047 Uiso calc R 1
Cd Cd1 0.5 0.5 1.0 0.0328(2) Uani d S 1
Cl Cl1 0.7604(3) 0.1224(3) 0.24172(13) 0.1004(8) Uani d . 1
O O4 0.6462(10) 0.1520(11) 0.1888(7) 0.149(3) Uiso d . 1
O O6 0.8829(16) 0.0638(17) 0.1934(10) 0.112(4) Uiso d P 0.5
O O5 0.781(3) 0.146(3) 0.3307(16) 0.160(8) Uiso d P 0.5
N N1 0.5963(4) 0.6887(4) 0.9329(3) 0.0351(8) Uani d . 1
N N2 0.7824(5) 0.7028(5) 0.7272(3) 0.0514(11) Uani d . 1
H H2A 0.8023 0.6077 0.7103 0.062 Uiso calc R 1
N N3 1.0138(5) 0.7554(5) 0.1976(3) 0.0499(11) Uani d . 1
H H3A 0.9509 0.8252 0.2061 0.06 Uiso calc R 1
N N4 0.2715(4) 0.6118(4) 1.0163(3) 0.0366(8) Uani d . 1
O O1 0.7829(5) 0.9203(4) 0.6822(3) 0.0621(11) Uani d . 1
O O2 1.1265(5) 0.5978(5) 0.2640(3) 0.0603(11) Uani d . 1
O O1W 0.5793(4) 0.6557(4) 1.1442(2) 0.0494(8) Uani d . 1
H H1WA 0.5577 0.6096 1.1849 0.074 Uiso d R 1
H H1WB 0.5363 0.7411 1.1564 0.074 Uiso d R 1
O O2W 0.4507(12) 0.9028(13) 0.2409(8) 0.179(4) Uiso d G 1
O O6A 0.7711(19) -0.046(2) 0.1903(12) 0.136(5) Uiso d P 0.5
O O3 0.849(2) 0.294(2) 0.2634(13) 0.305(9) Uiso d . 1
O O5A 0.708(3) 0.094(3) 0.3187(17) 0.164(8) Uiso d P 0.5

loop_
_atom_site_aniso_label
_atom_site_aniso_U_11
_atom_site_aniso_U_22
_atom_site_aniso_U_33
_atom_site_aniso_U_12
_atom_site_aniso_U_13
_atom_site_aniso_U_23
C1 0.055(3) 0.041(3) 0.032(2) 0.012(2) 0.012(2) 0.0076(19)
C2 0.072(4) 0.033(2) 0.046(3) 0.001(2) 0.009(3) 0.005(2)
C3 0.058(3) 0.032(2) 0.055(3) -0.004(2) 0.014(2) 0.015(2)
C4 0.039(2) 0.034(2) 0.039(2) 0.0054(18) 0.0120(19) 0.0136(19)
C5 0.040(2) 0.032(2) 0.039(2) 0.0030(18) 0.0113(19) 0.0095(18)
C6 0.053(3) 0.042(3) 0.048(3) 0.005(2) 0.022(2) 0.016(2)
C7 0.071(4) 0.048(3) 0.048(3) 0.010(3) 0.028(3) 0.017(2)
C8 0.134(7) 0.048(3) 0.070(4) 0.021(4) 0.069(5) 0.025(3)
C9 0.066(3) 0.044(3) 0.051(3) 0.008(2) 0.029(3) 0.015(2)
C10 0.123(6) 0.050(3) 0.068(4) 0.031(4) 0.064(4) 0.027(3)
C11 0.052(3) 0.036(2) 0.052(3) 0.011(2) 0.025(2) 0.015(2)
C12 0.034(2) 0.036(2) 0.046(3) 0.0049(18) 0.0088(19) 0.016(2)
C13 0.035(2) 0.051(3) 0.066(3) 0.011(2) -0.001(2) 0.019(3)
C14 0.054(3) 0.067(3) 0.050(3) 0.012(3) -0.010(3) 0.024(3)
C15 0.053(3) 0.049(3) 0.034(2) 0.008(2) 0.004(2) 0.017(2)
C16 0.033(2) 0.051(3) 0.039(2) 0.0053(19) 0.0045(19) 0.021(2)
Cd1 0.0329(3) 0.0390(3) 0.0293(3) 0.00445(18) 0.01020(18) 0.01332(19)
Cl1 0.1132(16) 0.1383(19) 0.0588(10) 0.0818(15) 0.0149(10) 0.0277(11)
N1 0.0330(18) 0.038(2) 0.036(2) 0.0048(15) 0.0065(15) 0.0122(16)
N2 0.071(3) 0.035(2) 0.052(3) 0.006(2) 0.032(2) 0.0163(19)
N3 0.048(2) 0.053(2) 0.058(3) 0.023(2) 0.025(2) 0.025(2)
N4 0.0361(19) 0.043(2) 0.036(2) 0.0067(16) 0.0108(16) 0.0174(16)
O1 0.090(3) 0.049(2) 0.057(2) 0.025(2) 0.036(2) 0.0252(18)
O2 0.086(3) 0.055(2) 0.053(2) 0.033(2) 0.034(2) 0.0288(18)
O1W 0.066(2) 0.050(2) 0.0304(17) 0.0046(17) 0.0021(16) 0.0086(15)

loop_
_atom_type_symbol
_atom_type_description
_atom_type_scat_dispersion_real
_atom_type_scat_dispersion_imag
_atom_type_scat_source
C C 0.0033 0.0016 'International Tables Vol C Tables 4.2.6.8 and 6.1.1.4'
Cd Cd -0.8075 1.2024 'International Tables Vol C Tables 4.2.6.8 and 6.1.1.4'
Cl Cl 0.1484 0.1585 'International Tables Vol C Tables 4.2.6.8 and 6.1.1.4'
N N 0.0061 0.0033 'International Tables Vol C Tables 4.2.6.8 and 6.1.1.4'
O O 0.0106 0.0060 'International Tables Vol C Tables 4.2.6.8 and 6.1.1.4'
H H 0.0000 0.0000 'International Tables Vol C Tables 4.2.6.8 and 6.1.1.4'

loop_
_geom_angle_atom_site_label_1
_geom_angle_atom_site_label_2
_geom_angle_atom_site_label_3
_geom_angle_site_symmetry_1
_geom_angle_site_symmetry_3
_geom_angle
N1 C1 C2 . . 122.6(4)
N1 C1 H1 . . 118.7
C2 C1 H1 . . 118.7
C1 C2 C3 . . 119.4(5)
C1 C2 H2 . . 120.3
C3 C2 H2 . . 120.3
C4 C3 C2 . . 118.4(5)
C4 C3 H3 . . 120.8
C2 C3 H3 . . 120.8
C3 C4 C5 . . 118.5(4)
C3 C4 N2 . . 123.7(4)
C5 C4 N2 . . 117.7(4)
N1 C5 C4 . . 123.7(4)
N1 C5 H5 . . 118.1
C4 C5 H5 . . 118.1
O1 C6 N2 . . 123.4(5)
O1 C6 C7 . . 124.0(5)
N2 C6 C7 . . 112.6(4)
C8 C7 C6 . . 113.2(5)
C8 C7 H7A . . 108.9
C6 C7 H7A . . 108.9
C8 C7 H7B . . 108.9
C6 C7 H7B . . 108.9
H7A C7 H7B . . 107.7
C9 C8 C7 . . 113.6(5)
C9 C8 H8A . . 108.9
C7 C8 H8A . . 108.9
C9 C8 H8B . . 108.9
C7 C8 H8B . . 108.9
H8A C8 H8B . . 107.7
C10 C9 C8 . . 111.8(5)
C10 C9 H9A . . 109.3
C8 C9 H9A . . 109.3
C10 C9 H9B . . 109.3
C8 C9 H9B . . 109.3
H9A C9 H9B . . 107.9
C11 C10 C9 . . 114.7(5)
C11 C10 H10A . . 108.6
C9 C10 H10A . . 108.6
C11 C10 H10B . . 108.6
C9 C10 H10B . . 108.6
H10A C10 H10B . . 107.6
O2 C11 N3 . . 122.7(5)
O2 C11 C10 . . 123.2(5)
N3 C11 C10 . . 114.1(5)
C16 C12 C13 1_654 . 118.3(5)
C16 C12 N3 1_654 . 122.4(4)
C13 C12 N3 . . 119.3(4)
C12 C13 C14 . . 118.5(4)
C12 C13 H13 . . 120.7
C14 C13 H13 . . 120.7
C15 C14 C13 1_654 . 118.9(5)
C15 C14 H14 1_654 . 120.5
C13 C14 H14 . . 120.5
N4 C15 C14 . 1_456 122.9(5)
N4 C15 H15 . . 118.6
C14 C15 H15 1_456 . 118.6
N4 C16 C12 . 1_456 122.9(4)
N4 C16 H16 . . 118.6
C12 C16 H16 1_456 . 118.6
N4 Cd1 N4 . 2_667 179.9990(10)
N4 Cd1 O1W . 2_667 89.58(13)
N4 Cd1 O1W 2_667 2_667 90.41(13)
N4 Cd1 O1W . . 90.42(13)
N4 Cd1 O1W 2_667 . 89.59(13)
O1W Cd1 O1W 2_667 . 180.00(18)
N4 Cd1 N1 . 2_667 89.49(13)
N4 Cd1 N1 2_667 2_667 90.51(12)
O1W Cd1 N1 2_667 2_667 90.38(13)
O1W Cd1 N1 . 2_667 89.62(13)
N4 Cd1 N1 . . 90.51(12)
N4 Cd1 N1 2_667 . 89.49(13)
O1W Cd1 N1 2_667 . 89.62(13)
O1W Cd1 N1 . . 90.38(13)
N1 Cd1 N1 2_667 . 179.9990(10)
O5 Cl1 O4 . . 133.3(11)
O5A Cl1 O4 . . 110.8(11)
O5 Cl1 O6 . . 112.2(12)
O5A Cl1 O6 . . 128.1(12)
O4 Cl1 O6 . . 114.4(7)
O5 Cl1 O6A . . 111.6(12)
O5A Cl1 O6A . . 95.2(12)
O4 Cl1 O6A . . 96.9(8)
O5 Cl1 O3 . . 82.5(12)
O5A Cl1 O3 . . 111.7(12)
O4 Cl1 O3 . . 96.7(8)
O6 Cl1 O3 . . 87.0(9)
O6A Cl1 O3 . . 142.9(9)
C5 N1 C1 . . 117.5(4)
C5 N1 Cd1 . . 122.6(3)
C1 N1 Cd1 . . 119.4(3)
C6 N2 C4 . . 125.8(4)
C6 N2 H2A . . 117.1
C4 N2 H2A . . 117.1
C11 N3 C12 . . 126.4(4)
C11 N3 H3A . . 116.8
C12 N3 H3A . . 116.8
C15 N4 C16 . . 118.5(4)
C15 N4 Cd1 . . 121.7(3)
C16 N4 Cd1 . . 119.8(3)
Cd1 O1W H1WA . . 110.1
Cd1 O1W H1WB . . 109.9
H1WA O1W H1WB . . 108.8

loop_
_geom_bond_atom_site_label_1
_geom_bond_atom_site_label_2
_geom_bond_site_symmetry_2
_geom_bond_distance
C1 N1 . 1.330(6)
C1 C2 . 1.375(8)
C1 H1 . 0.93
C2 C3 . 1.381(7)
C2 H2 . 0.93
C3 C4 . 1.368(7)
C3 H3 . 0.93
C4 C5 . 1.380(6)
C4 N2 . 1.410(6)
C5 N1 . 1.326(6)
C5 H5 . 0.93
C6 O1 . 1.202(6)
C6 N2 . 1.369(7)
C6 C7 . 1.515(7)
C7 C8 . 1.515(8)
C7 H7A . 0.97
C7 H7B . 0.97
C8 C9 . 1.509(7)
C8 H8A . 0.97
C8 H8B . 0.97
C9 C10 . 1.505(8)
C9 H9A . 0.97
C9 H9B . 0.97
C10 C11 . 1.503(7)
C10 H10A . 0.97
C10 H10B . 0.97
C11 O2 . 1.205(6)
C11 N3 . 1.361(7)
C12 C16 1_654 1.375(6)
C12 C13 . 1.381(7)
C12 N3 . 1.401(6)
C13 C14 . 1.396(8)
C13 H13 . 0.93
C14 C15 1_654 1.359(8)
C14 H14 . 0.93
C15 N4 . 1.326(6)
C15 C14 1_456 1.359(8)
C15 H15 . 0.93
C16 N4 . 1.336(6)
C16 C12 1_456 1.375(6)
C16 H16 . 0.93
Cd1 N4 . 2.344(4)
Cd1 N4 2_667 2.344(4)
Cd1 O1W 2_667 2.352(3)
Cd1 O1W . 2.352(3)
Cd1 N1 2_667 2.367(4)
Cd1 N1 . 2.367(4)
Cl1 O5 . 1.33(2)
Cl1 O5A . 1.37(2)
Cl1 O4 . 1.391(10)
Cl1 O6 . 1.393(14)
Cl1 O6A . 1.523(18)
Cl1 O3 . 1.66(2)
N2 H2A . 0.86
N3 H3A . 0.86
O1W H1WA . 0.8621
O1W H1WB . 0.8618
